data_7058182
loop_
_publ_author_name
'An, Fengqin'
'Zhang, Chengcheng'
'Duan, Lijuan'
'Liu, Xiangyu'
'Wang, Zheng'
'Jin, Xiaoyong'
'Song, Weiming'

_publ_section_title
;
 Luminescent metal--organic frameworks with a 2-(4-pyridyl)-terephthalic
 acid ligand for detection of acetone
;
_journal_issue 12
_journal_name_full 'New Journal of Chemistry'
_journal_page_first 4800
_journal_paper_doi 10.1039/C9NJ00021F
_journal_volume 43
_journal_year 2019
_chemical_formula_sum 'C13 H9 Cd N O5'
_chemical_formula_weight 371.61
_space_group_crystal_system monoclinic
_space_group_IT_number 14
_space_group_name_Hall '-P 2yn'
_space_group_name_H-M_alt 'P 1 21/n 1'
_symmetry_space_group_name_Hall '-P 2yn'
_symmetry_space_group_name_H-M 'P 1 21/n 1'
_atom_sites_solution_hydrogens mixed
_audit_creation_method SHELXL-2014/7
_audit_update_record
;
2018-11-13 deposited with the CCDC.    2019-02-19 downloaded from the CCDC.
;
_cell_angle_alpha 90
_cell_angle_beta 94.9690(10)
_cell_angle_gamma 90
_cell_formula_units_Z 4
_cell_length_a 8.3739(5)
_cell_length_b 6.8579(4)
_cell_length_c 21.1309(13)
_cell_measurement_reflns_used 3050
_cell_measurement_temperature 100(2)
_cell_measurement_theta_max 27.5565
_cell_measurement_theta_min 2.7030
_cell_volume 1208.93(13)
_computing_structure_refinement 'SHELXL-2014/7 (Sheldrick, 2014)'
_diffrn_ambient_temperature 100(2)
_diffrn_measured_fraction_theta_full 0.999
_diffrn_measured_fraction_theta_max 0.999
_diffrn_measurement_device_type bruker-CCd
_diffrn_radiation_type MoK\a
_diffrn_radiation_wavelength 0.71073
_diffrn_reflns_av_R_equivalents 0.0237
_diffrn_reflns_av_unetI/netI 0.0262
_diffrn_reflns_Laue_measured_fraction_full 0.999
_diffrn_reflns_Laue_measured_fraction_max 0.999
_diffrn_reflns_limit_h_max 9
_diffrn_reflns_limit_h_min -9
_diffrn_reflns_limit_k_max 8
_diffrn_reflns_limit_k_min -5
_diffrn_reflns_limit_l_max 24
_diffrn_reflns_limit_l_min -25
_diffrn_reflns_number 5863
_diffrn_reflns_point_group_measured_fraction_full 0.999
_diffrn_reflns_point_group_measured_fraction_max 0.999
_diffrn_reflns_theta_full 25.009
_diffrn_reflns_theta_max 25.009
_diffrn_reflns_theta_min 2.703
_exptl_absorpt_coefficient_mu 1.825
_exptl_crystal_colour yellow
_exptl_crystal_density_diffrn 2.042
_exptl_crystal_description block
_exptl_crystal_F_000 728
_exptl_crystal_size_max 0.210
_exptl_crystal_size_mid 0.200
_exptl_crystal_size_min 0.190
_refine_diff_density_max 0.418
_refine_diff_density_min -0.447
_refine_diff_density_rms 0.080
_refine_ls_extinction_method none
_refine_ls_goodness_of_fit_ref 1.054
_refine_ls_hydrogen_treatment constr
_refine_ls_matrix_type full
_refine_ls_number_parameters 184
_refine_ls_number_reflns 2115
_refine_ls_number_restraints 0
_refine_ls_restrained_S_all 1.054
_refine_ls_R_factor_all 0.0240
_refine_ls_R_factor_gt 0.0197
_refine_ls_shift/su_max 0.014
_refine_ls_shift/su_mean 0.000
_refine_ls_structure_factor_coef Fsqd
_refine_ls_weighting_details 'w=1/[\s^2^(Fo^2^)+(0.0216P)^2^+0.5263P] where P=(Fo^2^+2Fc^2^)/3'
_refine_ls_weighting_scheme calc
_refine_ls_wR_factor_gt 0.0445
_refine_ls_wR_factor_ref 0.0462
_reflns_Friedel_coverage 0.000
_reflns_number_gt 1905
_reflns_number_total 2115
_reflns_threshold_expression 'I > 2\s(I)'
_cod_data_source_file c9nj00021f7.cif
_cod_data_source_block ww
_cod_depositor_comments 'Adding full bibliography for 7058181--7058183.cif.'
_cod_database_code 7058182
_shelx_shelxl_version_number 2014/7
_shelx_space_group_comment
;
The symmetry employed for this shelxl refinement is uniquely defined
by the following loop, which should always be used as a source of
symmetry information in preference to the above space-group names.
They are only intended as comments.
;
_shelx_estimated_absorpt_t_min 0.700
_shelx_estimated_absorpt_t_max 0.723

loop_
_space_group_symop_operation_xyz
'x, y, z'
'-x+1/2, y+1/2, -z+1/2'
'-x, -y, -z'
'x-1/2, -y-1/2, z-1/2'

loop_
_atom_site_label
_atom_site_type_symbol
_atom_site_fract_x
_atom_site_fract_y
_atom_site_fract_z
_atom_site_U_iso_or_equiv
_atom_site_adp_type
_atom_site_occupancy
_atom_site_site_symmetry_order
_atom_site_calc_flag
_atom_site_refinement_flags_posn
_atom_site_refinement_flags_adp
N1 N 1.4721(3) 0.8086(3) 0.28351(10) 0.0112(5) Uani 1 1 d . .
Cd1 Cd 0.83315(2) 0.28094(3) 0.28613(2) 0.00864(8) Uani 1 1 d . .
C1 C 0.8839(3) 0.7689(4) 0.32190(13) 0.0104(6) Uani 1 1 d . .
C2 C 0.9437(3) 0.7561(4) 0.39066(12) 0.0076(5) Uani 1 1 d . .
C3 C 0.8300(3) 0.7273(4) 0.43426(12) 0.0102(6) Uani 1 1 d . .
H3 H 0.7207 0.7085 0.4194 0.012 Uiso 1 1 calc R U
C4 C 0.8746(3) 0.7259(4) 0.49872(13) 0.0098(6) Uani 1 1 d . .
H4 H 0.7962 0.7063 0.5280 0.012 Uiso 1 1 calc R U
C5 C 1.0342(3) 0.7531(4) 0.52065(12) 0.0092(6) Uani 1 1 d . .
C6 C 1.1485(3) 0.7826(4) 0.47790(12) 0.0097(6) Uani 1 1 d . .
H6 H 1.2574 0.8018 0.4932 0.012 Uiso 1 1 calc R U
C7 C 1.1054(3) 0.7844(4) 0.41242(12) 0.0088(5) Uani 1 1 d . .
C8 C 1.0814(3) 0.7428(4) 0.59082(13) 0.0102(6) Uani 1 1 d . .
C9 C 1.2313(3) 0.7976(4) 0.36752(12) 0.0091(5) Uani 1 1 d . .
C10 C 1.3542(3) 0.9345(4) 0.37420(13) 0.0138(6) Uani 1 1 d . .
H10 H 1.3579 1.0276 0.4076 0.017 Uiso 1 1 calc R U
C11 C 1.4707(3) 0.9336(4) 0.33188(13) 0.0138(6) Uani 1 1 d . .
H11 H 1.5545 1.0271 0.3375 0.017 Uiso 1 1 calc R U
C12 C 1.3529(3) 0.6753(4) 0.27655(13) 0.0153(6) Uani 1 1 d . .
H12 H 1.3513 0.5857 0.2422 0.018 Uiso 1 1 calc R U
C13 C 1.2339(3) 0.6649(4) 0.31751(13) 0.0136(6) Uani 1 1 d . .
H13 H 1.1534 0.5673 0.3117 0.016 Uiso 1 1 calc R U
O1 O 0.8151(2) 0.6206(3) 0.29527(8) 0.0138(4) Uani 1 1 d . .
O1W O 1.4855(3) 0.3912(5) 0.43938(14) 0.0530(8) Uani 1 1 d G .
H1WA H 1.4194 0.4090 0.4058 0.080 Uiso 1 1 d G U
H1WB H 1.5777 0.3526 0.4279 0.080 Uiso 1 1 d G U
O2 O 0.8895(2) 0.9249(3) 0.29197(8) 0.0145(4) Uani 1 1 d . .
O3 O 0.9734(2) 0.7208(3) 0.62771(8) 0.0125(4) Uani 1 1 d . .
O4 O 1.2295(2) 0.7545(3) 0.61115(9) 0.0121(4) Uani 1 1 d . .

loop_
_atom_site_aniso_label
_atom_site_aniso_U_11
_atom_site_aniso_U_22
_atom_site_aniso_U_33
_atom_site_aniso_U_23
_atom_site_aniso_U_13
_atom_site_aniso_U_12
N1 0.0099(11) 0.0156(13) 0.0081(11) -0.0014(10) 0.0005(9) 0.0016(9)
Cd1 0.00997(11) 0.01101(12) 0.00488(11) 0.00006(8) 0.00034(7) -0.00173(8)
C1 0.0034(13) 0.0172(16) 0.0106(14) -0.0003(12) 0.0006(11) 0.0029(11)
C2 0.0118(13) 0.0050(14) 0.0058(13) 0.0006(10) -0.0007(10) -0.0002(10)
C3 0.0078(13) 0.0098(14) 0.0126(14) -0.0008(11) -0.0014(11) -0.0015(11)
C4 0.0116(13) 0.0084(14) 0.0098(13) 0.0008(11) 0.0030(11) 0.0006(11)
C5 0.0142(14) 0.0048(14) 0.0083(13) 0.0009(10) -0.0003(11) 0.0005(10)
C6 0.0102(13) 0.0092(14) 0.0092(14) -0.0009(11) -0.0012(11) -0.0006(11)
C7 0.0110(13) 0.0058(13) 0.0095(13) -0.0011(11) 0.0003(11) -0.0004(11)
C8 0.0163(15) 0.0048(14) 0.0096(14) -0.0005(10) 0.0011(11) -0.0001(10)
C9 0.0084(13) 0.0119(14) 0.0067(13) 0.0034(11) -0.0016(10) 0.0033(11)
C10 0.0158(14) 0.0160(15) 0.0099(14) -0.0053(12) 0.0027(11) -0.0023(12)
C11 0.0128(14) 0.0159(15) 0.0133(14) -0.0014(12) 0.0039(12) -0.0059(11)
C12 0.0134(15) 0.0201(16) 0.0124(14) -0.0062(12) 0.0015(12) -0.0001(12)
C13 0.0119(14) 0.0137(15) 0.0154(15) -0.0027(12) 0.0016(12) -0.0030(11)
O1 0.0176(10) 0.0108(10) 0.0118(10) -0.0014(8) -0.0062(8) -0.0021(8)
O1W 0.0230(14) 0.070(2) 0.0657(19) -0.0210(17) -0.0007(13) 0.0061(14)
O2 0.0231(11) 0.0093(10) 0.0104(10) 0.0037(8) -0.0018(8) 0.0003(8)
O3 0.0132(10) 0.0175(10) 0.0069(9) 0.0005(8) 0.0018(8) -0.0018(8)
O4 0.0121(10) 0.0172(11) 0.0066(9) -0.0004(8) -0.0012(8) -0.0016(8)

loop_
_atom_type_symbol
_atom_type_description
_atom_type_scat_dispersion_real
_atom_type_scat_dispersion_imag
_atom_type_scat_source
C C 0.0033 0.0016 'International Tables Vol C Tables 4.2.6.8 and 6.1.1.4'
H H 0.0000 0.0000 'International Tables Vol C Tables 4.2.6.8 and 6.1.1.4'
N N 0.0061 0.0033 'International Tables Vol C Tables 4.2.6.8 and 6.1.1.4'
O O 0.0106 0.0060 'International Tables Vol C Tables 4.2.6.8 and 6.1.1.4'
Cd Cd -0.8075 1.2024 'International Tables Vol C Tables 4.2.6.8 and 6.1.1.4'

loop_
_geom_angle_atom_site_label_1
_geom_angle_atom_site_label_2
_geom_angle_atom_site_label_3
_geom_angle
_geom_angle_site_symmetry_1
_geom_angle_site_symmetry_3
C11 N1 C12 117.5(2) . .
C11 N1 Cd1 126.67(18) . 2_755
C12 N1 Cd1 115.64(17) . 2_755
O4 Cd1 N1 148.17(7) 3_766 2_745
O4 Cd1 O1 120.19(6) 3_766 2_645
N1 Cd1 O1 85.87(7) 2_745 2_645
O4 Cd1 O3 57.28(6) 3_766 3_766
N1 Cd1 O3 90.97(7) 2_745 3_766
O1 Cd1 O3 150.67(6) 2_645 3_766
O4 Cd1 O1 90.32(6) 3_766 .
N1 Cd1 O1 91.43(7) 2_745 .
O1 Cd1 O1 120.00(5) 2_645 .
O3 Cd1 O1 89.19(6) 3_766 .
O4 Cd1 O2 84.66(6) 3_766 1_545
N1 Cd1 O2 88.32(7) 2_745 1_545
O1 Cd1 O2 69.97(6) 2_645 1_545
O3 Cd1 O2 80.80(6) 3_766 1_545
O1 Cd1 O2 169.98(6) . 1_545
O4 Cd1 O2 115.80(6) 3_766 2_645
N1 Cd1 O2 94.17(7) 2_745 2_645
O1 Cd1 O2 52.65(6) 2_645 2_645
O3 Cd1 O2 156.61(6) 3_766 2_645
O1 Cd1 O2 67.90(6) . 2_645
O2 Cd1 O2 122.11(5) 1_545 2_645
O4 Cd1 C8 28.95(7) 3_766 3_766
N1 Cd1 C8 119.27(8) 2_745 3_766
O1 Cd1 C8 141.79(7) 2_645 3_766
O3 Cd1 C8 28.32(7) 3_766 3_766
O1 Cd1 C8 89.65(7) . 3_766
O2 Cd1 C8 81.75(7) 1_545 3_766
O2 Cd1 C8 140.63(7) 2_645 3_766
O2 C1 O1 119.8(2) . .
O2 C1 C2 121.2(2) . .
O1 C1 C2 118.8(2) . .
C3 C2 C7 119.8(2) . .
C3 C2 C1 117.3(2) . .
C7 C2 C1 122.8(2) . .
C4 C3 C2 120.7(2) . .
C3 C4 C5 119.9(2) . .
C6 C5 C4 120.1(2) . .
C6 C5 C8 120.8(2) . .
C4 C5 C8 119.1(2) . .
C5 C6 C7 120.8(2) . .
C6 C7 C2 118.8(2) . .
C6 C7 C9 119.8(2) . .
C2 C7 C9 121.2(2) . .
O3 C8 O4 122.0(2) . .
O3 C8 C5 118.5(2) . .
O4 C8 C5 119.6(2) . .
O3 C8 Cd1 61.89(14) . 3_766
O4 C8 Cd1 60.08(13) . 3_766
C5 C8 Cd1 179.06(19) . 3_766
C10 C9 C13 117.2(2) . .
C10 C9 C7 122.5(2) . .
C13 C9 C7 120.2(2) . .
C11 C10 C9 119.4(3) . .
N1 C11 C10 123.5(3) . .
N1 C12 C13 122.3(3) . .
C12 C13 C9 120.1(3) . .
C1 O1 Cd1 98.17(16) . 2_655
C1 O1 Cd1 143.06(17) . .
Cd1 O1 Cd1 116.47(7) 2_655 .
C1 O2 Cd1 148.50(17) . 1_565
C1 O2 Cd1 86.49(15) . 2_655
Cd1 O2 Cd1 102.74(7) 1_565 2_655
C8 O3 Cd1 89.79(16) . 3_766
C8 O4 Cd1 90.96(15) . 3_766

loop_
_geom_bond_atom_site_label_1
_geom_bond_atom_site_label_2
_geom_bond_distance
_geom_bond_site_symmetry_2
N1 C11 1.335(3) .
N1 C12 1.352(3) .
N1 Cd1 2.297(2) 2_755
Cd1 O4 2.2897(18) 3_766
Cd1 N1 2.297(2) 2_745
Cd1 O1 2.3107(18) 2_645
Cd1 O3 2.3299(18) 3_766
Cd1 O1 2.3436(19) .
Cd1 O2 2.4878(18) 1_545
Cd1 O2 2.5774(19) 2_645
Cd1 C8 2.641(3) 3_766
C1 O2 1.246(3) .
C1 O1 1.275(3) .
C1 C2 1.498(4) .
C2 C3 1.395(4) .
C2 C7 1.405(4) .
C3 C4 1.381(4) .
C4 C5 1.388(4) .
C5 C6 1.387(4) .
C5 C8 1.503(4) .
C6 C7 1.399(4) .
C7 C9 1.481(4) .
C8 O3 1.253(3) .
C8 O4 1.279(3) .
C8 Cd1 2.641(3) 3_766
C9 C10 1.391(4) .
C9 C13 1.396(4) .
C10 C11 1.379(4) .
C12 C13 1.378(4) .
O1 Cd1 2.3107(18) 2_655
O2 Cd1 2.4877(18) 1_565
O2 Cd1 2.5774(19) 2_655
O3 Cd1 2.3298(18) 3_766
O4 Cd1 2.2898(18) 3_766
